data_7000412
loop_
_publ_author_name
'Michel, Fabien'
'Hamman, Sylvain'
'Philouze, Christian'
'Del Valle, Carlos Perez'
'Saint-Aman, Eric'
'Thomas, Fabrice'

_publ_section_title
;
 Galactose oxidase models: insights from 19F NMR spectroscopy
;
_journal_issue 5
_journal_name_full 'Dalton Transactions'
_journal_page_first 832
_journal_page_last 842
_journal_paper_doi 10.1039/b813036a
_journal_year 2009
_chemical_formula_sum 'C26 H29 Cl2 Cu F3 N4 O9'
_chemical_formula_weight 732.98
_space_group_IT_number 14
_symmetry_cell_setting monoclinic
_symmetry_Int_Tables_number 14
_symmetry_space_group_name_Hall '-P 2ybc'
_symmetry_space_group_name_H-M 'P 1 21/c 1'
_cell_angle_alpha 90
_cell_angle_beta 101.2(1)
_cell_angle_gamma 90
_cell_formula_units_Z 4
_cell_length_a 8.672(3)
_cell_length_b 40.05(2)
_cell_length_c 8.855(5)
_cell_measurement_reflns_used 0
_cell_measurement_temperature 150.0
_cell_measurement_theta_max 0.0
_cell_measurement_theta_min 0.0
_cell_volume 3017(3)
_computing_cell_refinement 'Bruker-Enraf-Nonius kappaCCD'
_computing_data_collection 'Bruker-Enraf-Nonius kappaCCD'
_computing_data_reduction 'teXsan (MSC, 1992-1997)'
_computing_publication_material 'teXsan (MSC, 1992-1997)'
_computing_structure_refinement 'teXsan (MSC, 1992-1997)'
_computing_structure_solution SIR92
_diffrn_ambient_temperature 150.0
_diffrn_measurement_device_type 'Bruker-Enraf-Nonius kappaCCD'
_diffrn_measurement_method 'phi and omega scans'
_diffrn_orient_matrix_UB_11 0.00000
_diffrn_orient_matrix_UB_12 0.00000
_diffrn_orient_matrix_UB_13 0.00000
_diffrn_orient_matrix_UB_21 0.00000
_diffrn_orient_matrix_UB_22 0.00000
_diffrn_orient_matrix_UB_23 0.00000
_diffrn_orient_matrix_UB_31 0.00000
_diffrn_orient_matrix_UB_32 0.00000
_diffrn_orient_matrix_UB_33 0.00000
_diffrn_radiation_detector CCD
_diffrn_radiation_monochromator graphite
_diffrn_radiation_source 'X-ray tube'
_diffrn_radiation_type 'Mo K\a'
_diffrn_radiation_wavelength 0.71073
_diffrn_reflns_av_R_equivalents 0.12554
_diffrn_reflns_av_sigmaI/netI 0.080
_diffrn_reflns_limit_h_max 11
_diffrn_reflns_limit_h_min -9
_diffrn_reflns_limit_k_max 59
_diffrn_reflns_limit_k_min -58
_diffrn_reflns_limit_l_max 10
_diffrn_reflns_limit_l_min -12
_diffrn_reflns_number 29657
_diffrn_reflns_reduction_process 'Lp corrections applied'
_diffrn_reflns_theta_max 32.49
_diffrn_reflns_theta_min 1.01
_diffrn_standards_decay_% 0.00
_diffrn_standards_interval_count 0
_diffrn_standards_number 0
_exptl_absorpt_coefficient_mu 0.978
_exptl_absorpt_correction_type none
_exptl_crystal_colour blue
_exptl_crystal_density_diffrn 1.614
_exptl_crystal_density_meas ?
_exptl_crystal_description platelet
_exptl_crystal_F_000 1500.00
_exptl_crystal_size_max 0.32
_exptl_crystal_size_mid 0.24
_exptl_crystal_size_min 0.08
_refine_diff_density_max 0.49
_refine_diff_density_min -0.53
_refine_ls_extinction_method none
_refine_ls_goodness_of_fit_all 1.376
_refine_ls_goodness_of_fit_ref 1.376
_refine_ls_hydrogen_treatment noref
_refine_ls_matrix_type full
_refine_ls_number_constraints 0
_refine_ls_number_parameters 418
_refine_ls_number_reflns 4419
_refine_ls_number_restraints 0
_refine_ls_R_factor_all 0.0436
_refine_ls_R_factor_gt 0.0436
_refine_ls_shift/su_max 0.0116
_refine_ls_shift/su_mean 0.0006
_refine_ls_structure_factor_coef F
_refine_ls_weighting_details 'w = 1/[\s^2^(Fo)]'
_refine_ls_weighting_scheme sigma
_refine_ls_wR_factor_all 0.0396
_refine_ls_wR_factor_ref 0.0396
_reflns_number_gt 4419
_reflns_number_total 7549
_reflns_threshold_expression I>2.00\s(I)
_cod_data_source_file b813036a.txt
_cod_data_source_block BT_150_k
_cod_depositor_comments
;
 Changing the values of the '_atom_site_label' and related data items
 (e. g. '_atom_site_aniso_label') to match each other in order to relate
 data from different loops.

 Antanas Vaitkus,
 2017-03-03

The following automatic conversions were performed:
data name '_geom_bond_atom_site_label_D' replaced with
'_geom_hbond_atom_site_label_D' as specified in the replacement file
'/home/antanas/src/cod-tools/trunk/data/replacement-values/replacement_tags.lst'.

data
name '_geom_bond_atom_site_label_H' replaced with
'_geom_hbond_atom_site_label_H' as specified in the replacement file
'/home/antanas/src/cod-tools/trunk/data/replacement-values/replacement_tags.lst'.

data
name '_geom_contact_atom_site_label_a' replaced with
'_geom_hbond_atom_site_label_A' as specified in the replacement file
'/home/antanas/src/cod-tools/trunk/data/replacement-values/replacement_tags.lst'.

data
name '_geom_bond_distance_DH' replaced with '_geom_hbond_distance_DH'
as specified in the replacement file
'/home/antanas/src/cod-tools/trunk/data/replacement-values/replacement_tags.lst'.

data
name '_geom_contact_distance_HA' replaced with
'_geom_hbond_distance_HA' as specified in the replacement file
'/home/antanas/src/cod-tools/trunk/data/replacement-values/replacement_tags.lst'.

data
name '_geom_contact_distance_DA' replaced with
'_geom_hbond_distance_DA' as specified in the replacement file
'/home/antanas/src/cod-tools/trunk/data/replacement-values/replacement_tags.lst'.

data
name '_geom_angle_DHA' replaced with '_geom_hbond_angle_DHA' as
specified in the replacement file
'/home/antanas/src/cod-tools/trunk/data/replacement-values/replacement_tags.lst'.

data
name '_geom_contact_site_symmetry_A' replaced with
'_geom_hbond_site_symmetry_A' as specified in the replacement file
'/home/antanas/src/cod-tools/trunk/data/replacement-values/replacement_tags.lst'.

Automatic conversion script
Id: cif_correct_tags 5005 2017-03-03 11:38:54Z antanas 
;
_cod_original_sg_symbol_H-M 'P 21/c '
_cod_original_formula_sum 'C26 H29 Cl2 Cu F3 N4 O9 '
_cod_database_code 7000412

loop_
_symmetry_equiv_pos_as_xyz
' +x, +y, +z'
' -x,1/2+y,1/2-z'
' -x, -y, -z'
' +x,1/2-y,1/2+z'

loop_
_atom_site_label
_atom_site_fract_x
_atom_site_fract_y
_atom_site_fract_z
_atom_site_U_iso_or_equiv
_atom_site_occupancy
_atom_site_refinement_flags
_atom_site_adp_type
_atom_site_calc_flag
_atom_site_calc_attached_atom
Cu1 0.68729(4) 0.088229(8) -0.09572(4) 0.01697(7) 1.000 . Uani d ?
Cl1 0.91918(8) 0.02948(1) -0.28980(7) 0.0218(2) 1.000 . Uani d ?
Cl2 0.42732(9) 0.13409(2) 0.31359(8) 0.0269(2) 1.000 . Uani d ?
F1a 1.1523(3) 0.24195(7) 0.1197(3) 0.0834(9) 0.900 . Uani d ?
F1b 1.196(2) 0.2213(4) 0.201(2) 0.029(4) 0.100 . Uiso d ?
F2a 1.0104(3) 0.25794(5) 0.2711(3) 0.0724(8) 0.900 . Uani d ?
F2b 1.041(2) 0.2605(4) 0.158(2) 0.032(4) 0.100 . Uiso d ?
F3a 1.1733(3) 0.21897(6) 0.3363(3) 0.0804(9) 0.900 . Uani d ?
F3b 1.069(2) 0.2347(4) 0.361(2) 0.023(3) 0.100 . Uiso d ?
O1 0.5911(2) 0.13933(4) -0.0211(2) 0.0193(5) 1.000 . Uani d ?
O2 0.8129(2) 0.03694(4) -0.1859(2) 0.0279(5) 1.000 . Uani d ?
O3 0.8810(3) -0.00286(5) -0.3560(2) 0.0356(6) 1.000 . Uani d ?
O4 1.0788(3) 0.02959(5) -0.2032(3) 0.0404(6) 1.000 . Uani d ?
O5 0.9022(3) 0.05409(5) -0.4082(2) 0.0321(6) 1.000 . Uani d ?
O6 0.5054(3) 0.10313(5) 0.3605(2) 0.0392(6) 1.000 . Uani d ?
O7 0.2987(3) 0.13874(6) 0.3921(2) 0.0433(7) 1.000 . Uani d ?
O8 0.3655(3) 0.13247(6) 0.1489(2) 0.0396(6) 1.000 . Uani d ?
O9 0.5377(3) 0.16075(6) 0.3436(3) 0.0481(7) 1.000 . Uani d ?
N1 0.8674(3) 0.08963(5) 0.0881(2) 0.0159(5) 1.000 . Uani d ?
N2 0.5916(3) 0.05822(5) 0.0402(2) 0.0175(6) 1.000 . Uani d ?
N3 0.8324(3) 0.11360(5) -0.1999(2) 0.0178(6) 1.000 . Uani d ?
N4 0.5079(3) 0.08383(5) -0.2723(2) 0.0221(6) 1.000 . Uani d ?
C1 0.8648(3) 0.05662(6) 0.1639(3) 0.0206(7) 1.000 . Uani d ?
C2 0.6967(3) 0.04635(6) 0.1607(3) 0.0188(7) 1.000 . Uani d ?
C3 0.6535(3) 0.02511(6) 0.2689(3) 0.0234(7) 1.000 . Uani d ?
C4 0.4972(4) 0.01555(7) 0.2512(3) 0.0261(7) 1.000 . Uani d ?
C5 0.3888(3) 0.02770(7) 0.1270(3) 0.0244(7) 1.000 . Uani d ?
C6 0.4395(3) 0.04918(6) 0.0260(3) 0.0218(7) 1.000 . Uani d ?
C7 1.0156(3) 0.09566(6) 0.0288(3) 0.0208(7) 1.000 . Uani d ?
C8 0.9815(3) 0.11556(6) -0.1185(3) 0.0201(7) 1.000 . Uani d ?
C9 1.0965(4) 0.13308(8) -0.1727(3) 0.0324(8) 1.000 . Uani d ?
C10 1.0582(4) 0.14942(8) -0.3129(3) 0.0379(9) 1.000 . Uani d ?
C11 0.9057(4) 0.14735(7) -0.3957(3) 0.0283(8) 1.000 . Uani d ?
C12 0.7971(3) 0.12903(6) -0.3361(3) 0.0215(7) 1.000 . Uani d ?
C13 0.8436(3) 0.11609(6) 0.2005(3) 0.0194(7) 1.000 . Uani d ?
C14 0.8361(3) 0.15129(6) 0.1408(3) 0.0185(7) 1.000 . Uani d ?
C15 0.7062(3) 0.16292(6) 0.0353(3) 0.0175(7) 1.000 . Uani d ?
C16 0.6921(3) 0.19590(6) -0.0181(3) 0.0197(7) 1.000 . Uani d ?
C17 0.8173(3) 0.21712(6) 0.0450(3) 0.0236(7) 1.000 . Uani d ?
C18 0.9457(3) 0.20620(6) 0.1524(3) 0.0234(7) 1.000 . Uani d ?
C19 0.9575(3) 0.17341(6) 0.1992(3) 0.0207(7) 1.000 . Uani d ?
C20 1.0700(4) 0.23086(7) 0.2193(3) 0.0313(8) 1.000 . Uani d ?
C21 0.5498(3) 0.20913(6) -0.1322(3) 0.0230(7) 1.000 . Uani d ?
C22 0.5666(4) 0.24643(7) -0.1655(4) 0.0377(9) 1.000 . Uani d ?
C23 0.3991(4) 0.20514(7) -0.0663(3) 0.0305(8) 1.000 . Uani d ?
C24 0.5304(4) 0.19055(8) -0.2862(3) 0.0379(9) 1.000 . Uani d ?
C25 0.4015(4) 0.07676(6) -0.3620(3) 0.0231(7) 1.000 . Uani d ?
C26 0.2622(4) 0.06685(8) -0.4729(3) 0.0364(9) 1.000 . Uani d ?
H1 0.5055 0.1394 0.0373 0.036 1.000 . Uiso c ?
H2 0.9195 0.0581 0.2676 0.025 1.000 . Uiso c ?
H3 0.9143 0.0405 0.1106 0.025 1.000 . Uiso c ?
H4 0.7294 0.0172 0.3535 0.028 1.000 . Uiso c ?
H5 0.4647 0.0009 0.3233 0.031 1.000 . Uiso c ?
H6 0.2814 0.0213 0.1122 0.029 1.000 . Uiso c ?
H7 0.3647 0.0580 -0.0570 0.026 1.000 . Uiso c ?
H8 1.0877 0.1077 0.1038 0.025 1.000 . Uiso c ?
H9 1.0604 0.0748 0.0097 0.025 1.000 . Uiso c ?
H10 1.2007 0.1339 -0.1146 0.039 1.000 . Uiso c ?
H11 1.1353 0.1619 -0.3516 0.045 1.000 . Uiso c ?
H12 0.8765 0.1584 -0.4920 0.034 1.000 . Uiso c ?
H13 0.6930 0.1273 -0.3940 0.026 1.000 . Uiso c ?
H14 0.7476 0.1115 0.2331 0.023 1.000 . Uiso c ?
H15 0.9283 0.1148 0.2863 0.023 1.000 . Uiso c ?
H16 0.8138 0.2398 0.0128 0.028 1.000 . Uiso c ?
H17 1.0471 0.1659 0.2705 0.025 1.000 . Uiso c ?
H18 0.6578 0.2498 -0.2080 0.045 1.000 . Uiso c ?
H19 0.5758 0.2587 -0.0724 0.045 1.000 . Uiso c ?
H20 0.4765 0.2538 -0.2366 0.045 1.000 . Uiso c ?
H21 0.4094 0.2174 0.0271 0.037 1.000 . Uiso c ?
H22 0.3118 0.2134 -0.1383 0.037 1.000 . Uiso c ?
H23 0.3831 0.1822 -0.0469 0.037 1.000 . Uiso c ?
H24 0.4427 0.1994 -0.3559 0.046 1.000 . Uiso c ?
H25 0.6227 0.1933 -0.3278 0.046 1.000 . Uiso c ?
H26 0.5140 0.1675 -0.2702 0.046 1.000 . Uiso c ?
H27 0.1959 0.0857 -0.4993 0.044 1.000 . Uiso c ?
H28 0.2928 0.0583 -0.5628 0.044 1.000 . Uiso c ?
H29 0.2072 0.0501 -0.4289 0.044 1.000 . Uiso c ?

loop_
_atom_site_aniso_label
_atom_site_aniso_U_11
_atom_site_aniso_U_22
_atom_site_aniso_U_33
_atom_site_aniso_U_12
_atom_site_aniso_U_13
_atom_site_aniso_U_23
Cu1 0.0139(2) 0.0210(1) 0.0153(1) -0.0028(1) 0.0009(1) 0.0014(1)
Cl1 0.0223(4) 0.0204(3) 0.0232(3) -0.0002(3) 0.0060(3) -0.0022(3)
Cl2 0.0209(4) 0.0378(4) 0.0219(3) -0.0009(3) 0.0038(3) 0.0036(3)
F1a 0.070(2) 0.127(2) 0.062(2) -0.075(1) 0.034(1) -0.028(1)
F2a 0.039(1) 0.048(1) 0.128(2) -0.012(1) 0.011(1) -0.054(1)
F3a 0.072(2) 0.043(1) 0.096(2) -0.026(1) -0.057(2) 0.011(1)
O1 0.014(1) 0.0209(8) 0.0220(9) -0.0024(7) 0.0015(8) -0.0009(7)
O2 0.029(1) 0.0270(9) 0.032(1) -0.0019(8) 0.0169(9) -0.0030(8)
O3 0.048(1) 0.0220(9) 0.038(1) -0.0017(9) 0.011(1) -0.0110(9)
O4 0.020(1) 0.053(1) 0.043(1) 0.002(1) -0.007(1) -0.004(1)
O5 0.041(1) 0.030(1) 0.027(1) 0.0016(9) 0.011(1) 0.0047(8)
O6 0.031(1) 0.046(1) 0.043(1) 0.011(1) 0.013(1) 0.015(1)
O7 0.032(1) 0.061(1) 0.043(1) 0.014(1) 0.020(1) 0.010(1)
O8 0.024(1) 0.073(1) 0.020(1) -0.016(1) -0.0030(9) 0.011(1)
O9 0.041(2) 0.050(1) 0.051(1) -0.020(1) 0.003(1) -0.009(1)
N1 0.013(1) 0.0194(9) 0.0152(9) 0.0001(9) 0.0018(9) 0.0000(9)
N2 0.014(1) 0.020(1) 0.018(1) 0.0007(9) 0.001(1) 0.0001(8)
N3 0.019(1) 0.017(1) 0.017(1) -0.0003(9) 0.004(1) -0.0026(8)
N4 0.024(1) 0.027(1) 0.015(1) -0.003(1) 0.002(1) 0.0005(9)
C1 0.021(2) 0.020(1) 0.020(1) 0.000(1) 0.001(1) 0.003(1)
C2 0.021(2) 0.018(1) 0.017(1) 0.000(1) 0.004(1) -0.002(1)
C3 0.028(2) 0.020(1) 0.022(1) 0.000(1) 0.002(1) 0.002(1)
C4 0.028(2) 0.024(1) 0.030(1) -0.004(1) 0.013(1) 0.004(1)
C5 0.017(2) 0.026(1) 0.032(2) -0.005(1) 0.008(1) 0.001(1)
C6 0.015(2) 0.025(1) 0.023(1) 0.000(1) 0.000(1) -0.001(1)
C7 0.014(2) 0.026(1) 0.022(1) -0.002(1) 0.003(1) -0.002(1)
C8 0.023(2) 0.021(1) 0.017(1) -0.003(1) 0.007(1) -0.004(1)
C9 0.024(2) 0.044(2) 0.028(1) -0.013(1) 0.002(1) 0.003(1)
C10 0.038(2) 0.046(2) 0.031(2) -0.020(1) 0.011(2) 0.004(1)
C11 0.036(2) 0.030(1) 0.019(1) -0.007(1) 0.006(1) 0.002(1)
C12 0.022(2) 0.023(1) 0.018(1) -0.001(1) 0.003(1) -0.003(1)
C13 0.016(2) 0.024(1) 0.017(1) 0.000(1) 0.001(1) -0.001(1)
C14 0.017(2) 0.023(1) 0.015(1) 0.000(1) 0.004(1) -0.002(1)
C15 0.017(2) 0.023(1) 0.014(1) -0.002(1) 0.006(1) -0.004(1)
C16 0.020(2) 0.021(1) 0.019(1) 0.001(1) 0.007(1) 0.001(1)
C17 0.027(2) 0.019(1) 0.028(1) -0.001(1) 0.013(1) -0.002(1)
C18 0.021(2) 0.026(1) 0.025(1) -0.004(1) 0.008(1) -0.007(1)
C19 0.016(2) 0.029(1) 0.016(1) 0.001(1) 0.001(1) -0.005(1)
C20 0.028(2) 0.032(1) 0.037(2) -0.005(1) 0.012(1) -0.008(1)
C21 0.021(2) 0.023(1) 0.025(1) 0.003(1) 0.004(1) 0.004(1)
C22 0.035(2) 0.031(2) 0.046(2) 0.004(1) 0.006(2) 0.015(1)
C23 0.020(2) 0.031(1) 0.038(2) 0.006(1) 0.000(1) 0.006(1)
C24 0.043(2) 0.043(2) 0.024(2) 0.014(2) -0.003(2) 0.003(1)
C25 0.030(2) 0.024(1) 0.017(1) -0.005(1) 0.009(1) 0.002(1)
C26 0.029(2) 0.046(2) 0.032(2) -0.016(1) -0.001(2) 0.001(1)

loop_
_atom_type_symbol
_atom_type_oxidation_number
_atom_type_number_in_cell
_atom_type_scat_dispersion_real
_atom_type_scat_dispersion_imag
_atom_type_scat_source
C 0 104 0.002 0.002
;International Tables for Crystallography
(1992, Vol. C, Tables 4.2.6.8 and 6.1.1.1)
;
H 0 116 0.000 0.000
;International Tables for Crystallography
(1992, Vol. C, Table 6.1.1.2)
;
Cl 0 8 0.132 0.159
;International Tables for Crystallography
(1992, Vol. C, Tables 4.2.6.8 and 6.1.1.1)
;
Cu 0 4 0.263 1.266
;International Tables for Crystallography
(1992, Vol. C, Tables 4.2.6.8 and 6.1.1.1)
;
F 0 12 0.014 0.010
;International Tables for Crystallography
(1992, Vol. C, Tables 4.2.6.8 and 6.1.1.1)
;
O 0 36 0.008 0.006
;International Tables for Crystallography
(1992, Vol. C, Tables 4.2.6.8 and 6.1.1.1)
;
N 0 16 0.004 0.003
;International Tables for Crystallography
(1992, Vol. C, Tables 4.2.6.8 and 6.1.1.1)
;

loop_
_geom_angle_atom_site_label_1
_geom_angle_atom_site_label_2
_geom_angle_atom_site_label_3
_geom_angle
_geom_angle_site_symmetry_1
_geom_angle_site_symmetry_2
_geom_angle_site_symmetry_3
_geom_angle_publ_flag
O1 Cu1 O2 173.88(6) . . . yes
O1 Cu1 N1 90.58(7) . . . yes
O1 Cu1 N2 98.24(7) . . . yes
O1 Cu1 N3 88.66(7) . . . yes
O1 Cu1 N4 91.84(8) . . . yes
O2 Cu1 N1 87.94(7) . . . yes
O2 Cu1 N2 87.47(7) . . . yes
O2 Cu1 N3 85.29(7) . . . yes
O2 Cu1 N4 89.93(8) . . . yes
N1 Cu1 N2 82.98(9) . . . yes
N1 Cu1 N3 84.25(9) . . . yes
N1 Cu1 N4 176.28(8) . . . yes
N2 Cu1 N3 165.53(9) . . . yes
N2 Cu1 N4 93.87(9) . . . yes
N3 Cu1 N4 98.62(9) . . . yes
O2 Cl1 O3 108.7(1) . . . yes
O2 Cl1 O4 108.8(1) . . . yes
O2 Cl1 O5 109.6(1) . . . yes
O3 Cl1 O4 109.9(1) . . . yes
O3 Cl1 O5 109.9(1) . . . yes
O4 Cl1 O5 109.8(1) . . . yes
O6 Cl2 O7 109.8(1) . . . yes
O6 Cl2 O8 108.2(1) . . . yes
O6 Cl2 O9 109.4(1) . . . yes
O7 Cl2 O8 108.8(1) . . . yes
O7 Cl2 O9 111.7(1) . . . yes
O8 Cl2 O9 108.9(1) . . . yes
Cu1 O1 C15 115.0(1) . . . yes
Cu1 O1 H1 119.7 . . . no
C15 O1 H1 111.7 . . . no
Cu1 O2 Cl1 137.1(1) . . . yes
Cu1 N1 C1 105.2(2) . . . yes
Cu1 N1 C7 107.6(1) . . . yes
Cu1 N1 C13 111.7(2) . . . yes
C1 N1 C7 113.0(2) . . . yes
C1 N1 C13 108.3(2) . . . yes
C7 N1 C13 110.9(2) . . . yes
Cu1 N2 C2 113.2(2) . . . yes
Cu1 N2 C6 128.3(2) . . . yes
C2 N2 C6 118.5(2) . . . yes
Cu1 N3 C8 114.1(2) . . . yes
Cu1 N3 C12 127.1(2) . . . yes
C8 N3 C12 118.8(2) . . . yes
Cu1 N4 C25 169.2(2) . . . yes
N1 C1 C2 109.5(2) . . . yes
N1 C1 H2 109.5 . . . no
N1 C1 H3 109.5 . . . no
C2 C1 H2 109.5 . . . no
C2 C1 H3 109.5 . . . no
H2 C1 H3 109.5 . . . no
N2 C2 C1 114.8(2) . . . yes
N2 C2 C3 122.1(3) . . . yes
C1 C2 C3 123.0(2) . . . yes
C2 C3 C4 118.7(2) . . . yes
C2 C3 H4 120.6 . . . no
C4 C3 H4 120.6 . . . no
C3 C4 C5 119.3(2) . . . yes
C3 C4 H5 120.4 . . . no
C5 C4 H5 120.4 . . . no
C4 C5 C6 118.8(3) . . . yes
C4 C5 H6 120.6 . . . no
C6 C5 H6 120.6 . . . no
N2 C6 C5 122.6(2) . . . yes
N2 C6 H7 118.7 . . . no
C5 C6 H7 118.7 . . . no
N1 C7 C8 110.5(2) . . . yes
N1 C7 H8 109.2 . . . no
N1 C7 H9 109.2 . . . no
C8 C7 H8 109.2 . . . no
C8 C7 H9 109.2 . . . no
H8 C7 H9 109.5 . . . no
N3 C8 C7 115.9(2) . . . yes
N3 C8 C9 121.6(2) . . . yes
C7 C8 C9 122.4(3) . . . yes
C8 C9 C10 119.2(3) . . . yes
C8 C9 H10 120.4 . . . no
C10 C9 H10 120.4 . . . no
C9 C10 C11 119.0(3) . . . yes
C9 C10 H11 120.5 . . . no
C11 C10 H11 120.5 . . . no
C10 C11 C12 118.8(3) . . . yes
C10 C11 H12 120.6 . . . no
C12 C11 H12 120.6 . . . no
N3 C12 C11 122.6(3) . . . yes
N3 C12 H13 118.7 . . . no
C11 C12 H13 118.7 . . . no
N1 C13 C14 115.7(2) . . . yes
N1 C13 H14 107.9 . . . no
N1 C13 H15 107.9 . . . no
C14 C13 H14 107.9 . . . no
C14 C13 H15 107.9 . . . no
H14 C13 H15 109.5 . . . no
C13 C14 C15 121.5(2) . . . yes
C13 C14 C19 119.2(2) . . . yes
C15 C14 C19 119.2(2) . . . yes
O1 C15 C14 116.2(2) . . . yes
O1 C15 C16 120.6(2) . . . yes
C14 C15 C16 123.1(2) . . . yes
C15 C16 C17 115.2(2) . . . yes
C15 C16 C21 123.8(2) . . . yes
C17 C16 C21 121.0(2) . . . yes
C16 C17 C18 122.5(2) . . . yes
C16 C17 H16 118.8 . . . no
C18 C17 H16 118.8 . . . no
C17 C18 C19 120.7(2) . . . yes
C17 C18 C20 118.9(2) . . . yes
C19 C18 C20 120.4(3) . . . yes
C14 C19 C18 119.2(2) . . . yes
C14 C19 H17 120.4 . . . no
C18 C19 H17 120.4 . . . no
F1a C20 F2a 104.8(3) . . . yes
F1a C20 F3a 105.9(3) . . . yes
F1a C20 C18 113.6(3) . . . yes
F1b C20 F2b 110(1) . . . yes
F1b C20 F3b 111(1) . . . yes
F1b C20 C18 109.9(8) . . . yes
F2a C20 F3a 106.0(3) . . . yes
F2a C20 C18 112.3(3) . . . yes
F2b C20 F3b 105(1) . . . yes
F2b C20 C18 111.5(8) . . . yes
F3a C20 C18 113.5(2) . . . yes
F3b C20 C18 109.3(7) . . . yes
C16 C21 C22 111.7(2) . . . yes
C16 C21 C23 110.4(2) . . . yes
C16 C21 C24 110.7(2) . . . yes
C22 C21 C23 107.0(2) . . . yes
C22 C21 C24 107.4(2) . . . yes
C23 C21 C24 109.4(2) . . . yes
C21 C22 H18 109.5 . . . no
C21 C22 H19 109.5 . . . no
C21 C22 H20 109.5 . . . no
H18 C22 H19 109.5 . . . no
H18 C22 H20 109.5 . . . no
H19 C22 H20 109.5 . . . no
C21 C23 H21 109.5 . . . no
C21 C23 H22 109.5 . . . no
C21 C23 H23 109.5 . . . no
H21 C23 H22 109.5 . . . no
H21 C23 H23 109.5 . . . no
H22 C23 H23 109.5 . . . no
C21 C24 H24 109.5 . . . no
C21 C24 H25 109.5 . . . no
C21 C24 H26 109.5 . . . no
H24 C24 H25 109.5 . . . no
H24 C24 H26 109.5 . . . no
H25 C24 H26 109.5 . . . no
N4 C25 C26 177.7(3) . . . yes
C25 C26 H27 109.5 . . . no
C25 C26 H28 109.5 . . . no
C25 C26 H29 109.5 . . . no
H27 C26 H28 109.5 . . . no
H27 C26 H29 109.5 . . . no
H28 C26 H29 109.5 . . . no

loop_
_geom_bond_atom_site_label_1
_geom_bond_atom_site_label_2
_geom_bond_distance
_geom_bond_site_symmetry_1
_geom_bond_site_symmetry_2
_geom_bond_publ_flag
Cu1 O1 2.353(2) . . yes
Cu1 O2 2.526(2) . . yes
Cu1 N1 2.026(2) . . yes
Cu1 N2 1.992(2) . . yes
Cu1 N3 1.980(2) . . yes
Cu1 N4 1.988(2) . . yes
Cl1 O2 1.455(2) . . yes
Cl1 O3 1.434(2) . . yes
Cl1 O4 1.446(2) . . yes
Cl1 O5 1.426(2) . . yes
Cl2 O6 1.435(2) . . yes
Cl2 O7 1.436(2) . . yes
Cl2 O8 1.454(2) . . yes
Cl2 O9 1.424(2) . . yes
F1a C20 1.315(4) . . yes
F1b C20 1.19(2) . . yes
F2a C20 1.321(4) . . yes
F2b C20 1.31(2) . . yes
F3a C20 1.320(4) . . yes
F3b C20 1.27(1) . . yes
O1 C15 1.394(3) . . yes
O1 H1 0.98 . . no
N1 C1 1.484(3) . . yes
N1 C7 1.500(4) . . yes
N1 C13 1.495(3) . . yes
N2 C2 1.348(3) . . yes
N2 C6 1.350(4) . . yes
N3 C8 1.355(4) . . yes
N3 C12 1.336(3) . . yes
N4 C25 1.130(3) . . yes
C1 C2 1.510(4) . . yes
C1 H2 0.95 . . no
C1 H3 0.95 . . no
C2 C3 1.386(4) . . yes
C3 C4 1.388(4) . . yes
C3 H4 0.95 . . no
C4 C5 1.389(4) . . yes
C4 H5 0.95 . . no
C5 C6 1.373(4) . . yes
C5 H6 0.95 . . no
C6 H7 0.95 . . no
C7 C8 1.508(4) . . yes
C7 H8 0.95 . . no
C7 H9 0.95 . . no
C8 C9 1.380(4) . . yes
C9 C10 1.385(4) . . yes
C9 H10 0.95 . . no
C10 C11 1.384(4) . . yes
C10 H11 0.95 . . no
C11 C12 1.377(4) . . yes
C11 H12 0.95 . . no
C12 H13 0.95 . . no
C13 C14 1.502(4) . . yes
C13 H14 0.95 . . no
C13 H15 0.95 . . no
C14 C15 1.397(4) . . yes
C14 C19 1.396(4) . . yes
C15 C16 1.401(3) . . yes
C16 C17 1.406(4) . . yes
C16 C21 1.530(4) . . yes
C17 C18 1.388(4) . . yes
C17 H16 0.95 . . no
C18 C19 1.375(4) . . yes
C18 C20 1.497(4) . . yes
C19 H17 0.95 . . no
C21 C22 1.535(4) . . yes
C21 C23 1.540(4) . . yes
C21 C24 1.533(4) . . yes
C22 H18 0.95 . . no
C22 H19 0.95 . . no
C22 H20 0.95 . . no
C23 H21 0.95 . . no
C23 H22 0.95 . . no
C23 H23 0.95 . . no
C24 H24 0.95 . . no
C24 H25 0.95 . . no
C24 H26 0.95 . . no
C25 C26 1.456(4) . . yes
C26 H27 0.95 . . no
C26 H28 0.95 . . no
C26 H29 0.95 . . no

loop_
_geom_contact_atom_site_label_1
_geom_contact_atom_site_label_2
_geom_contact_distance
_geom_contact_site_symmetry_1
_geom_contact_site_symmetry_2
_geom_contact_publ_flag
Cl1 N3 3.575(2) . . no
Cl2 O1 3.533(2) . . no
F1a F3b 2.45(1) . 4_554 no
F1a F3a 2.993(4) . 4_554 no
F1a F2a 3.093(4) . 4_554 no
F1a C23 3.292(4) . 1_655 no
F1b C23 3.28(2) . 1_655 no
F1b C22 3.46(2) . 4_655 no
F1b F3b 3.47(2) . 4_554 no
F2a C17 3.356(4) . 4 no
F2a F2b 3.46(2) . 4 no
F2b F3b 2.69(2) . 4_554 no
F2b F3a 3.37(2) . 4_554 no
F3a O7 3.398(3) . 1_655 no
F3b C20 3.46(1) . 4 no
F3b C17 3.54(2) . 4 no
O1 O8 2.704(3) . . no
O1 O9 3.458(3) . . no
O2 N3 3.079(3) . . no
O2 C1 3.142(3) . . no
O2 N2 3.147(3) . . no
O2 N1 3.181(3) . . no
O2 N4 3.213(3) . . no
O2 C5 3.222(3) . 3_655 no
O2 C7 3.307(3) . . no
O2 C4 3.373(4) . 3_655 no
O2 C2 3.432(3) . . no
O2 C8 3.474(3) . . no
O3 C26 3.111(4) . 3_654 no
O3 C1 3.306(3) . 3_755 no
O3 C5 3.524(4) . 3_655 no
O3 O3 3.586(4) . 3_754 no
O4 C3 3.324(4) . 3_755 no
O4 C26 3.455(4) . 1_655 no
O4 C7 3.458(3) . . no
O4 C6 3.472(4) . 1_655 no
O4 C1 3.495(3) . 3_755 no
O4 C5 3.568(4) . 1_655 no
O4 C2 3.591(3) . 3_755 no
O5 N3 3.144(3) . . no
O5 C12 3.236(3) . . no
O5 C26 3.321(4) . 1_655 no
O5 C3 3.432(3) . 1_554 no
O5 C8 3.526(3) . . no
O6 C25 2.971(3) . 1_556 no
O6 C26 3.153(4) . 1_556 no
O6 N4 3.338(3) . 1_556 no
O6 C12 3.472(4) . 1_556 no
O6 C2 3.492(3) . . no
O6 C3 3.532(3) . . no
O6 C13 3.534(4) . . no
O6 N2 3.559(3) . . no
O7 C26 3.157(4) . 1_556 no
O7 C25 3.308(3) . 1_556 no
O7 C19 3.412(4) . 1_455 no
O8 C9 3.313(4) . 1_455 no
O8 C7 3.355(4) . 1_455 no
O8 C15 3.519(4) . . no
O8 C23 3.522(4) . . no
O9 C15 3.338(4) . . no
O9 C14 3.445(4) . . no
O9 C12 3.499(4) . 1_556 no
O9 C24 3.501(4) . 1_556 no
O9 C11 3.597(4) . 1_556 no

loop_
_geom_hbond_atom_site_label_D
_geom_hbond_atom_site_label_H
_geom_hbond_atom_site_label_A
_geom_hbond_distance_DH
_geom_hbond_distance_HA
_geom_hbond_distance_DA
_geom_hbond_angle_DHA
_geom_hbond_site_symmetry_A
O1 H1 O8 0.98 1.73 2.704(3) 170.0 .

loop_
_geom_torsion_atom_site_label_1
_geom_torsion_atom_site_label_2
_geom_torsion_atom_site_label_3
_geom_torsion_atom_site_label_4
_geom_torsion_site_symmetry_1
_geom_torsion_site_symmetry_2
_geom_torsion_site_symmetry_3
_geom_torsion_site_symmetry_4
_geom_torsion
_geom_torsion_publ_flag
? ? ? ? ? ? ? ? ? ?
